data_7018728
loop_
_publ_author_name
'Coffer, Philippa K.'
'Dillon, Keith B.'
'Howard, Judith A. K.'
'Yufit, Dmitry S.'
'Zorina, Natalia V.'

_publ_section_title
;
 Synthesis and characterisation of selected group 14 derivatives of the
 2,5-(CF(3))(2)C(6)H(3) (Ar) ligand.
;
_journal_issue 15
_journal_name_full 'Dalton transactions (Cambridge, England : 2003)'
_journal_page_first 4460
_journal_page_last 4468
_journal_paper_doi 10.1039/c2dt12369j
_journal_volume 41
_journal_year 2012
_chemical_formula_moiety 'C32 H12 F24 Sn'
_chemical_formula_sum 'C32 H12 F24 Sn'
_chemical_formula_weight 971.11
_chemical_name_systematic
;
?
;
_space_group_IT_number 9
_symmetry_cell_setting monoclinic
_symmetry_space_group_name_Hall 'C -2yc'
_symmetry_space_group_name_H-M 'C 1 c 1'
_atom_sites_solution_hydrogens geom
_atom_sites_solution_primary direct
_atom_sites_solution_secondary difmap
_audit_creation_method SHELXL-97
_cell_angle_alpha 90.00
_cell_angle_beta 102.68(1)
_cell_angle_gamma 90.00
_cell_formula_units_Z 4
_cell_length_a 13.8685(3)
_cell_length_b 13.7610(3)
_cell_length_c 17.4025(4)
_cell_measurement_reflns_used 7520
_cell_measurement_temperature 120(2)
_cell_measurement_theta_max 30.5
_cell_measurement_theta_min 2.25
_cell_volume 3240.17(18)
_computing_cell_refinement 'Bruker SAINT'
_computing_data_collection 'Bruker SMART'
_computing_data_reduction 'Bruker SAINT'
_computing_molecular_graphics 'Bruker SHELXTL'
_computing_publication_material 'Bruker SHELXTL'
_computing_structure_refinement 'SHELX-97 (Sheldrick, 1997)'
_computing_structure_solution 'SHELXS (Sheldrick, 1990)'
_diffrn_ambient_temperature 120(2)
_diffrn_measured_fraction_theta_full 1.000
_diffrn_measured_fraction_theta_max 1.000
_diffrn_measurement_device_type 'Bruker SMART CCD 6000'
_diffrn_measurement_method \w-scan
_diffrn_radiation_monochromator graphite
_diffrn_radiation_source 'fine-focus sealed tube'
_diffrn_radiation_type MoK\a
_diffrn_radiation_wavelength 0.71073
_diffrn_reflns_av_R_equivalents 0.0152
_diffrn_reflns_av_sigmaI/netI 0.0211
_diffrn_reflns_limit_h_max 19
_diffrn_reflns_limit_h_min -19
_diffrn_reflns_limit_k_max 18
_diffrn_reflns_limit_k_min -19
_diffrn_reflns_limit_l_max 24
_diffrn_reflns_limit_l_min -24
_diffrn_reflns_number 19385
_diffrn_reflns_theta_full 29.50
_diffrn_reflns_theta_max 29.50
_diffrn_reflns_theta_min 2.11
_exptl_absorpt_coefficient_mu 0.953
_exptl_absorpt_correction_T_max 0.8396
_exptl_absorpt_correction_T_min 0.8177
_exptl_absorpt_correction_type multi-scan
_exptl_absorpt_process_details 'SADABS, Sheldrick (1996)'
_exptl_crystal_colour 'light yellow'
_exptl_crystal_density_diffrn 1.991
_exptl_crystal_density_method 'not measured'
_exptl_crystal_description prism
_exptl_crystal_F_000 1880
_exptl_crystal_size_max 0.22
_exptl_crystal_size_mid 0.20
_exptl_crystal_size_min 0.19
_refine_diff_density_max 1.046
_refine_diff_density_min -0.900
_refine_diff_density_rms 0.102
_refine_ls_abs_structure_details 'Flack H D (1983), Acta Cryst. A39, 876-881'
_refine_ls_abs_structure_Flack 0.491(17)
_refine_ls_extinction_method none
_refine_ls_goodness_of_fit_ref 1.007
_refine_ls_hydrogen_treatment constr
_refine_ls_matrix_type full
_refine_ls_number_parameters 500
_refine_ls_number_reflns 8986
_refine_ls_number_restraints 2
_refine_ls_restrained_S_all 1.007
_refine_ls_R_factor_all 0.0370
_refine_ls_R_factor_gt 0.0359
_refine_ls_shift/su_max 0.009
_refine_ls_shift/su_mean 0.000
_refine_ls_structure_factor_coef Fsqd
_refine_ls_weighting_details 'calc w=1/[\s^2^(Fo^2^)+(0.0700P)^2^+7.0000P] where P=(Fo^2^+2Fc^2^)/3'
_refine_ls_weighting_scheme calc
_refine_ls_wR_factor_gt 0.0974
_refine_ls_wR_factor_ref 0.0987
_reflns_number_gt 8709
_reflns_number_total 8986
_reflns_threshold_expression >2sigma(I)
_cod_data_source_file c2dt12369j.txt
_cod_data_source_block 11_s248
_cod_original_cell_volume 3240.2(1)
_cod_original_sg_symbol_H-M Cc
_cod_database_code 7018728

loop_
_symmetry_equiv_pos_as_xyz
'x, y, z'
'x, -y, z+1/2'
'x+1/2, y+1/2, z'
'x+1/2, -y+1/2, z+1/2'

loop_
_atom_site_label
_atom_site_type_symbol
_atom_site_fract_x
_atom_site_fract_y
_atom_site_fract_z
_atom_site_U_iso_or_equiv
_atom_site_adp_type
_atom_site_occupancy
_atom_site_symmetry_multiplicity
_atom_site_calc_flag
_atom_site_refinement_flags
_atom_site_disorder_assembly
_atom_site_disorder_group
Sn1 Sn 0.392818(17) 0.682116(11) 0.175509(17) 0.01699(6) Uani 1 1 d . . .
C1 C 0.3878(3) 0.8115(2) 0.1038(2) 0.0187(6) Uani 1 1 d . . .
C2 C 0.4436(3) 0.8310(3) 0.0484(2) 0.0229(7) Uani 1 1 d . . .
C3 C 0.4390(3) 0.9203(3) 0.0103(2) 0.0263(8) Uani 1 1 d . . .
H3A H 0.4800 0.9321 -0.0259 0.032 Uiso 1 1 calc R . .
C4 C 0.3750(3) 0.9928(3) 0.0248(2) 0.0303(7) Uani 1 1 d . . .
H4A H 0.3718 1.0540 -0.0008 0.036 Uiso 1 1 calc R . .
C5 C 0.3154(3) 0.9727(3) 0.0783(2) 0.0258(6) Uani 1 1 d . A .
C6 C 0.3211(2) 0.8845(2) 0.11664(19) 0.0219(6) Uani 1 1 d . . .
H6A H 0.2795 0.8724 0.1523 0.026 Uiso 1 1 calc R . .
C7 C 0.5100(3) 0.7578(3) 0.0228(2) 0.0290(8) Uani 1 1 d . . .
C8 C 0.2404(4) 1.0483(4) 0.0894(4) 0.0338(11) Uani 1 1 d . . .
C9 C 0.2835(2) 0.6981(2) 0.2466(2) 0.0196(6) Uani 1 1 d . . .
C10 C 0.2806(3) 0.7702(3) 0.3028(2) 0.0227(7) Uani 1 1 d . . .
C11 C 0.2028(4) 0.7749(3) 0.3423(3) 0.0289(9) Uani 1 1 d . . .
H11A H 0.2020 0.8246 0.3800 0.035 Uiso 1 1 calc R . .
C12 C 0.1277(3) 0.7075(3) 0.3264(2) 0.0293(7) Uani 1 1 d . . .
H12A H 0.0736 0.7119 0.3516 0.035 Uiso 1 1 calc R . .
C13 C 0.1318(3) 0.6335(3) 0.2738(2) 0.0254(6) Uani 1 1 d . B .
C14 C 0.2077(2) 0.6278(2) 0.2342(2) 0.0228(6) Uani 1 1 d . . .
H14A H 0.2088 0.5760 0.1983 0.027 Uiso 1 1 calc R . .
C15 C 0.3608(3) 0.8444(3) 0.3274(2) 0.0265(8) Uani 1 1 d . . .
C16 C 0.0518(4) 0.5564(4) 0.2616(3) 0.0319(10) Uani 1 1 d . . .
C17 C 0.3610(2) 0.5546(2) 0.10252(19) 0.0191(5) Uani 1 1 d . . .
C18 C 0.2782(3) 0.5382(3) 0.0413(2) 0.0224(7) Uani 1 1 d . C .
C19 C 0.2664(4) 0.4527(3) -0.0031(3) 0.0332(10) Uani 1 1 d . . .
H19A H 0.2088 0.4429 -0.0434 0.040 Uiso 1 1 calc R . .
C20 C 0.3402(3) 0.3819(3) 0.0124(2) 0.0310(7) Uani 1 1 d . . .
H20A H 0.3334 0.3234 -0.0173 0.037 Uiso 1 1 calc R . .
C21 C 0.4232(3) 0.3979(3) 0.0714(2) 0.0259(6) Uani 1 1 d . D .
C22 C 0.4345(2) 0.4824(2) 0.1151(2) 0.0224(6) Uani 1 1 d . . .
H22A H 0.4930 0.4919 0.1546 0.027 Uiso 1 1 calc R . .
C23 C 0.1940(3) 0.6099(4) 0.0196(3) 0.0316(9) Uani 1 1 d . . .
C24 C 0.5055(5) 0.3233(3) 0.0855(5) 0.0329(15) Uani 1 1 d . . .
C25 C 0.5391(2) 0.6703(2) 0.2491(2) 0.0192(6) Uani 1 1 d . . .
C26 C 0.5713(3) 0.6042(3) 0.3102(2) 0.0215(7) Uani 1 1 d . E .
C27 C 0.6685(3) 0.6035(3) 0.3565(3) 0.0349(10) Uani 1 1 d . . .
H27A H 0.6881 0.5578 0.3978 0.042 Uiso 1 1 calc R . .
C28 C 0.7356(3) 0.6728(3) 0.3394(3) 0.0325(8) Uani 1 1 d . . .
H28A H 0.8020 0.6734 0.3686 0.039 Uiso 1 1 calc R . .
C29 C 0.7044(2) 0.7400(3) 0.2802(2) 0.0260(6) Uani 1 1 d . . .
C30 C 0.6081(2) 0.7402(3) 0.2360(2) 0.0236(6) Uani 1 1 d . . .
H30A H 0.5884 0.7881 0.1963 0.028 Uiso 1 1 calc R . .
C31 C 0.5053(3) 0.5272(4) 0.3330(3) 0.0319(9) Uani 1 1 d . . .
C32 C 0.7754(6) 0.8173(3) 0.2662(5) 0.0364(17) Uani 1 1 d . . .
F1 F 0.5989(2) 0.7941(3) 0.0219(2) 0.0437(8) Uani 1 1 d . . .
F2 F 0.5257(2) 0.67916(16) 0.06922(17) 0.0330(5) Uani 1 1 d . . .
F3 F 0.4730(2) 0.7265(3) -0.05029(16) 0.0495(7) Uani 1 1 d . . .
F4 F 0.2737(5) 1.1383(5) 0.0885(5) 0.0502(16) Uiso 0.50 1 d P A 1
F5 F 0.1566(6) 1.0416(5) 0.0333(4) 0.0502(15) Uiso 0.50 1 d P A 1
F6 F 0.2158(6) 1.0370(5) 0.1602(4) 0.0483(15) Uiso 0.50 1 d P A 1
F4A F 0.2844(5) 1.1341(5) 0.1184(5) 0.0450(14) Uiso 0.50 1 d P A 2
F5A F 0.1796(5) 1.0704(5) 0.0201(4) 0.0405(12) Uiso 0.50 1 d P A 2
F6A F 0.1852(5) 1.0226(4) 0.1402(4) 0.0362(12) Uiso 0.50 1 d P A 2
F7 F 0.42695(18) 0.84582(18) 0.28189(15) 0.0306(5) Uani 1 1 d . . .
F8 F 0.4121(3) 0.8267(2) 0.40049(17) 0.0462(7) Uani 1 1 d . . .
F9 F 0.3259(3) 0.9352(2) 0.3284(2) 0.0480(9) Uani 1 1 d . . .
F10 F 0.0502(5) 0.4994(5) 0.1967(4) 0.0398(13) Uiso 0.50 1 d P B 1
F11 F 0.0686(5) 0.4929(5) 0.3240(4) 0.0440(13) Uiso 0.50 1 d P B 1
F12 F -0.0376(5) 0.5910(5) 0.2544(4) 0.0440(14) Uiso 0.50 1 d P B 1
F10A F 0.0680(5) 0.4821(5) 0.2191(4) 0.0381(13) Uiso 0.50 1 d P B 2
F11A F 0.0435(5) 0.5220(5) 0.3331(4) 0.0419(12) Uiso 0.50 1 d P B 2
F12A F -0.0382(5) 0.5971(5) 0.2245(5) 0.0477(15) Uiso 0.50 1 d P B 2
F13 F 0.2097(4) 0.6928(4) 0.0588(3) 0.0227(11) Uiso 0.50 1 d P C 1
F14 F 0.1092(4) 0.5690(4) 0.0396(3) 0.0312(9) Uiso 0.50 1 d P C 1
F15 F 0.1682(4) 0.6272(4) -0.0550(3) 0.0361(10) Uiso 0.50 1 d P C 1
F13A F 0.1972(5) 0.6793(4) 0.0743(4) 0.0265(12) Uiso 0.50 1 d P C 2
F14A F 0.1109(6) 0.5774(6) 0.0000(5) 0.0556(19) Uiso 0.50 1 d P C 2
F15A F 0.2096(6) 0.6630(6) -0.0471(5) 0.0590(17) Uiso 0.50 1 d P C 2
F16 F 0.5595(6) 0.3257(4) 0.1612(4) 0.0367(13) Uiso 0.50 1 d P D 1
F17 F 0.4757(5) 0.2353(5) 0.0662(4) 0.0427(13) Uiso 0.50 1 d P D 1
F18 F 0.5731(5) 0.3438(5) 0.0403(4) 0.0431(12) Uiso 0.50 1 d P D 1
F16A F 0.5803(5) 0.3425(5) 0.1452(4) 0.0391(13) Uiso 0.50 1 d P D 2
F17A F 0.4681(5) 0.2326(5) 0.0950(4) 0.0454(14) Uiso 0.50 1 d P D 2
F18A F 0.5437(6) 0.3131(5) 0.0223(4) 0.0494(15) Uiso 0.50 1 d P D 2
F19 F 0.5427(4) 0.4349(4) 0.3199(3) 0.0362(10) Uiso 0.50 1 d P E 1
F20 F 0.4142(4) 0.5287(4) 0.2903(3) 0.0228(10) Uiso 0.50 1 d P E 1
F21 F 0.5029(4) 0.5277(4) 0.4069(3) 0.0389(11) Uiso 0.50 1 d P E 1
F19A F 0.5415(6) 0.4488(6) 0.3594(5) 0.0520(18) Uiso 0.50 1 d P E 2
F20A F 0.4233(4) 0.5117(4) 0.2750(3) 0.0264(11) Uiso 0.50 1 d P E 2
F21A F 0.4643(6) 0.5666(6) 0.3955(4) 0.0566(16) Uiso 0.50 1 d P E 2
F22 F 0.7491(3) 0.8584(4) 0.1952(2) 0.0697(12) Uani 1 1 d . . .
F23 F 0.8656(2) 0.7854(3) 0.2734(3) 0.0675(11) Uani 1 1 d . . .
F24 F 0.7807(4) 0.8894(3) 0.3167(3) 0.0871(16) Uani 1 1 d . . .

loop_
_atom_site_aniso_label
_atom_site_aniso_U_11
_atom_site_aniso_U_22
_atom_site_aniso_U_33
_atom_site_aniso_U_23
_atom_site_aniso_U_13
_atom_site_aniso_U_12
Sn1 0.01534(8) 0.01603(8) 0.01986(8) -0.00018(10) 0.00445(5) -0.00016(9)
C1 0.0189(14) 0.0158(13) 0.0203(14) 0.0025(10) 0.0021(11) -0.0005(10)
C2 0.0233(17) 0.0236(17) 0.0225(18) 0.0028(13) 0.0064(14) -0.0040(13)
C3 0.0321(18) 0.0273(19) 0.0211(15) 0.0072(13) 0.0093(13) -0.0045(15)
C4 0.0394(19) 0.0232(16) 0.0261(16) 0.0094(13) 0.0023(14) -0.0013(14)
C5 0.0262(15) 0.0213(15) 0.0273(16) 0.0011(12) -0.0002(12) 0.0048(12)
C6 0.0204(14) 0.0222(15) 0.0227(14) 0.0009(11) 0.0039(11) 0.0031(11)
C7 0.0298(18) 0.0319(19) 0.0269(19) 0.0036(15) 0.0094(15) 0.0009(15)
C8 0.033(2) 0.029(2) 0.039(3) 0.0002(18) 0.006(2) 0.0071(17)
C9 0.0157(13) 0.0232(14) 0.0207(14) 0.0021(11) 0.0055(11) 0.0004(11)
C10 0.0227(15) 0.0241(16) 0.0210(16) 0.0005(13) 0.0042(13) 0.0036(12)
C11 0.033(2) 0.028(2) 0.0278(17) -0.0030(14) 0.0119(15) 0.0032(15)
C12 0.0273(17) 0.0379(19) 0.0263(16) -0.0001(14) 0.0138(13) 0.0024(15)
C13 0.0209(14) 0.0302(17) 0.0254(15) 0.0028(13) 0.0060(12) -0.0031(12)
C14 0.0206(14) 0.0232(15) 0.0251(14) 0.0014(12) 0.0064(11) 0.0000(12)
C15 0.034(2) 0.0199(16) 0.028(2) -0.0054(15) 0.0112(16) -0.0048(15)
C16 0.030(2) 0.035(2) 0.032(2) 0.0017(18) 0.0091(18) -0.0106(18)
C17 0.0184(13) 0.0164(13) 0.0217(13) -0.0021(11) 0.0026(10) -0.0019(10)
C18 0.0207(15) 0.0193(16) 0.0270(19) -0.0044(13) 0.0048(13) -0.0024(12)
C19 0.033(2) 0.0246(18) 0.037(2) -0.0174(15) -0.0031(16) 0.0033(15)
C20 0.0302(17) 0.0251(17) 0.0359(18) -0.0115(14) 0.0033(14) -0.0001(14)
C21 0.0271(16) 0.0221(15) 0.0286(16) -0.0031(12) 0.0065(13) 0.0025(12)
C22 0.0182(13) 0.0207(14) 0.0279(15) -0.0007(11) 0.0045(11) 0.0025(11)
C23 0.0255(19) 0.033(2) 0.031(2) -0.0104(16) -0.0048(15) 0.0078(15)
C24 0.024(3) 0.027(3) 0.045(4) -0.0066(18) 0.003(3) 0.0061(15)
C25 0.0164(14) 0.0202(13) 0.0210(14) 0.0023(11) 0.0044(12) 0.0024(10)
C26 0.0176(15) 0.0200(15) 0.0250(17) 0.0030(13) 0.0008(13) 0.0023(12)
C27 0.0200(16) 0.0290(19) 0.047(2) 0.0065(17) -0.0115(15) -0.0065(14)
C28 0.0225(17) 0.0306(19) 0.040(2) 0.0050(15) -0.0035(15) -0.0037(13)
C29 0.0167(13) 0.0265(16) 0.0337(17) 0.0023(13) 0.0032(12) -0.0043(12)
C30 0.0187(13) 0.0253(15) 0.0265(15) 0.0029(12) 0.0040(11) -0.0010(12)
C31 0.0268(17) 0.034(2) 0.032(2) 0.0105(16) -0.0009(15) -0.0082(15)
C32 0.033(3) 0.032(3) 0.043(4) 0.0029(18) 0.008(3) -0.0102(17)
F1 0.0300(14) 0.0416(15) 0.067(2) 0.0049(15) 0.0268(14) 0.0018(12)
F2 0.0361(13) 0.0294(12) 0.0392(14) 0.0062(9) 0.0207(11) 0.0097(9)
F3 0.0556(17) 0.0621(19) 0.0309(12) -0.0121(12) 0.0098(12) 0.0189(15)
F7 0.0297(11) 0.0292(11) 0.0353(12) -0.0105(10) 0.0122(9) -0.0097(9)
F8 0.0523(17) 0.0534(17) 0.0277(13) -0.0043(10) -0.0026(12) -0.0205(13)
F9 0.0462(18) 0.0211(12) 0.082(2) -0.0106(14) 0.0245(16) 0.0009(12)
F22 0.0454(18) 0.090(3) 0.068(2) 0.040(2) 0.0002(16) -0.0348(19)
F23 0.0233(13) 0.062(2) 0.118(3) 0.027(2) 0.0165(16) -0.0055(13)
F24 0.110(3) 0.066(2) 0.107(3) -0.045(2) 0.071(3) -0.065(2)

loop_
_atom_type_symbol
_atom_type_description
_atom_type_scat_dispersion_real
_atom_type_scat_dispersion_imag
_atom_type_scat_source
C C 0.0033 0.0016 'International Tables Vol C Tables 4.2.6.8 and 6.1.1.4'
H H 0.0000 0.0000 'International Tables Vol C Tables 4.2.6.8 and 6.1.1.4'
F F 0.0171 0.0103 'International Tables Vol C Tables 4.2.6.8 and 6.1.1.4'
Sn Sn -0.6537 1.4246 'International Tables Vol C Tables 4.2.6.8 and 6.1.1.4'

loop_
_geom_angle_atom_site_label_1
_geom_angle_atom_site_label_2
_geom_angle_atom_site_label_3
_geom_angle
_geom_angle_publ_flag
C25 Sn1 C17 109.47(12) y
C25 Sn1 C1 108.14(12) y
C17 Sn1 C1 110.71(13) y
C25 Sn1 C9 110.70(12) y
C17 Sn1 C9 109.92(12) y
C1 Sn1 C9 107.87(13) y
C2 C1 C6 117.1(3) y
C2 C1 Sn1 127.3(3) y
C6 C1 Sn1 115.6(2) y
C1 C2 C3 121.8(4) y
C1 C2 C7 123.4(3) y
C3 C2 C7 114.8(4) y
C2 C3 C4 120.7(4) y
C2 C3 H3A 119.7 ?
C4 C3 H3A 119.7 ?
C3 C4 C5 118.1(3) y
C3 C4 H4A 121.0 ?
C5 C4 H4A 121.0 ?
C6 C5 C4 121.1(3) y
C6 C5 C8 120.7(4) y
C4 C5 C8 118.1(4) y
C5 C6 C1 121.2(3) y
C5 C6 H6A 119.4 ?
C1 C6 H6A 119.4 ?
F3 C7 F1 105.9(4) ?
F3 C7 F2 106.9(4) ?
F1 C7 F2 106.3(4) ?
F3 C7 C2 111.6(4) ?
F1 C7 C2 112.5(4) ?
F2 C7 C2 113.1(3) ?
F4 C8 F6A 120.4(6) ?
F4 C8 F5A 86.0(6) ?
F6A C8 F5A 108.3(6) ?
F4 C8 F5 107.7(6) ?
F6A C8 F5 86.2(6) ?
F5A C8 F5 25.1(3) ?
F4 C8 F6 106.0(6) ?
F6A C8 F6 22.4(3) ?
F5A C8 F6 127.3(6) ?
F5 C8 F6 107.5(6) ?
F4 C8 F4A 21.8(4) ?
F6A C8 F4A 104.8(6) ?
F5A C8 F4A 106.0(6) ?
F5 C8 F4A 124.6(6) ?
F6 C8 F4A 86.8(6) ?
F4 C8 C5 113.0(5) ?
F6A C8 C5 114.3(5) ?
F5A C8 C5 110.8(5) ?
F5 C8 C5 111.6(5) ?
F6 C8 C5 110.7(5) ?
F4A C8 C5 112.1(5) ?
C10 C9 C14 117.3(3) y
C10 C9 Sn1 127.0(3) y
C14 C9 Sn1 115.7(2) y
C9 C10 C11 121.2(4) y
C9 C10 C15 123.2(3) y
C11 C10 C15 115.5(4) y
C12 C11 C10 120.0(4) y
C12 C11 H11A 120.0 ?
C10 C11 H11A 120.0 ?
C11 C12 C13 119.4(3) y
C11 C12 H12A 120.3 ?
C13 C12 H12A 120.3 ?
C12 C13 C14 121.3(3) y
C12 C13 C16 118.4(4) y
C14 C13 C16 120.3(4) y
C13 C14 C9 120.6(3) ?
C13 C14 H14A 119.7 ?
C9 C14 H14A 119.7 ?
F8 C15 F9 106.0(4) ?
F8 C15 F7 106.0(4) ?
F9 C15 F7 106.9(4) ?
F8 C15 C10 110.7(3) ?
F9 C15 C10 113.0(4) ?
F7 C15 C10 113.7(3) ?
F10A C16 F12 120.4(6) ?
F10A C16 F11A 107.8(6) ?
F12 C16 F11A 86.9(5) ?
F10A C16 F11 86.0(5) ?
F12 C16 F11 107.5(6) ?
F11A C16 F11 24.3(3) ?
F10A C16 F10 20.3(3) ?
F12 C16 F10 106.5(6) ?
F11A C16 F10 124.4(6) ?
F11 C16 F10 104.8(6) ?
F10A C16 F12A 107.4(6) ?
F12 C16 F12A 22.1(3) ?
F11A C16 F12A 108.5(6) ?
F11 C16 F12A 127.0(6) ?
F10 C16 F12A 89.8(5) ?
F10A C16 C13 114.5(5) ?
F12 C16 C13 114.0(5) ?
F11A C16 C13 108.8(5) ?
F11 C16 C13 110.1(5) ?
F10 C16 C13 113.3(5) ?
F12A C16 C13 109.7(5) ?
C18 C17 C22 116.7(3) y
C18 C17 Sn1 127.3(2) y
C22 C17 Sn1 115.8(2) y
C19 C18 C17 122.2(4) y
C19 C18 C23 114.9(4) y
C17 C18 C23 122.9(3) y
C18 C19 C20 119.3(4) y
C18 C19 H19A 120.3 ?
C20 C19 H19A 120.3 ?
C21 C20 C19 119.1(3) y
C21 C20 H20A 120.4 ?
C19 C20 H20A 120.4 ?
C22 C21 C20 121.4(3) y
C22 C21 C24 119.5(4) y
C20 C21 C24 119.1(4) y
C21 C22 C17 121.2(3) y
C21 C22 H22A 119.4 ?
C17 C22 H22A 119.4 ?
F14A C23 F15 75.4(6) ?
F14A C23 F13 120.1(6) ?
F15 C23 F13 109.7(5) ?
F14A C23 F13A 110.1(6) ?
F15 C23 F13A 122.8(5) ?
F13 C23 F13A 17.2(3) ?
F14A C23 F14 29.9(4) ?
F15 C23 F14 105.0(4) ?
F13 C23 F14 105.6(5) ?
F13A C23 F14 90.5(5) ?
F14A C23 F15A 105.3(6) ?
F15 C23 F15A 31.3(4) ?
F13 C23 F15A 86.6(5) ?
F13A C23 F15A 103.0(5) ?
F14 C23 F15A 133.3(5) ?
F14A C23 C18 117.6(6) ?
F15 C23 C18 113.5(4) ?
F13 C23 C18 113.8(4) ?
F13A C23 C18 112.6(4) ?
F14 C23 C18 108.5(4) ?
F15A C23 C18 106.9(5) ?
F17 C24 F16A 122.6(6) ?
F17 C24 F18A 81.4(6) ?
F16A C24 F18A 106.5(7) ?
F17 C24 F16 110.4(6) ?
F16A C24 F16 21.4(4) ?
F18A C24 F16 124.6(7) ?
F17 C24 F17A 22.9(3) ?
F16A C24 F17A 109.8(7) ?
F18A C24 F17A 103.5(6) ?
F16 C24 F17A 92.7(6) ?
F17 C24 F18 105.2(6) ?
F16A C24 F18 83.9(6) ?
F18A C24 F18 26.5(4) ?
F16 C24 F18 104.4(6) ?
F17A C24 F18 125.2(6) ?
F17 C24 C21 113.8(6) ?
F16A C24 C21 115.1(5) ?
F18A C24 C21 111.1(6) ?
F16 C24 C21 111.9(5) ?
F17A C24 C21 110.1(6) ?
F18 C24 C21 110.6(5) ?
C26 C25 C30 116.9(3) y
C26 C25 Sn1 127.2(3) y
C30 C25 Sn1 115.9(2) y
C25 C26 C27 123.0(4) y
C25 C26 C31 123.2(3) y
C27 C26 C31 113.8(4) y
C28 C27 C26 117.9(4) y
C28 C27 H27A 121.0 ?
C26 C27 H27A 121.0 ?
C29 C28 C27 119.8(4) y
C29 C28 H28A 120.1 ?
C27 C28 H28A 120.1 ?
C28 C29 C30 121.4(3) y
C28 C29 C32 119.1(4) y
C30 C29 C32 119.5(4) y
C29 C30 C25 120.9(3) y
C29 C30 H30A 119.5 ?
C25 C30 H30A 119.5 ?
F19A C31 F21 74.5(5) ?
F19A C31 F20 119.0(6) ?
F21 C31 F20 109.3(5) ?
F19A C31 F20A 110.2(6) ?
F21 C31 F20A 122.6(5) ?
F20 C31 F20A 16.9(3) ?
F19A C31 F19 30.6(4) ?
F21 C31 F19 104.9(5) ?
F20 C31 F19 105.3(5) ?
F20A C31 F19 90.9(5) ?
F19A C31 F21A 104.2(6) ?
F21 C31 F21A 31.4(3) ?
F20 C31 F21A 86.0(5) ?
F20A C31 F21A 102.4(5) ?
F19 C31 F21A 133.1(5) ?
F19A C31 C26 119.3(5) ?
F21 C31 C26 114.0(4) ?
F20 C31 C26 113.7(4) ?
F20A C31 C26 111.7(4) ?
F19 C31 C26 108.9(4) ?
F21A C31 C26 107.3(5) ?
F23 C32 F24 106.1(6) ?
F23 C32 F22 107.0(6) ?
F24 C32 F22 105.3(5) ?
F23 C32 C29 113.1(4) ?
F24 C32 C29 111.5(6) ?
F22 C32 C29 113.2(6) ?

loop_
_geom_bond_atom_site_label_1
_geom_bond_atom_site_label_2
_geom_bond_distance
_geom_bond_publ_flag
Sn1 C25 2.154(3) y
Sn1 C17 2.155(3) y
Sn1 C1 2.167(3) y
Sn1 C9 2.168(3) y
C1 C2 1.390(5) y
C1 C6 1.415(4) y
C2 C3 1.391(5) y
C2 C7 1.497(6) y
C3 C4 1.395(6) y
C3 H3A 0.9500 ?
C4 C5 1.400(5) y
C4 H4A 0.9500 ?
C5 C6 1.379(5) y
C5 C8 1.513(6) y
C6 H6A 0.9500 ?
C7 F3 1.334(5) ?
C7 F1 1.333(5) ?
C7 F2 1.340(5) ?
C8 F4 1.324(9) ?
C8 F6A 1.338(8) ?
C8 F5A 1.346(8) ?
C8 F5 1.347(9) ?
C8 F6 1.359(9) ?
C8 F4A 1.374(9) ?
C9 C10 1.399(5) y
C9 C14 1.411(5) y
C10 C11 1.402(6) y
C10 C15 1.502(6) y
C11 C12 1.376(6) y
C11 H11A 0.9500 ?
C12 C13 1.378(5) y
C12 H12A 0.9500 ?
C13 C14 1.382(5) y
C13 C16 1.516(6) y
C14 H14A 0.9500 ?
C15 F8 1.337(5) ?
C15 F9 1.342(5) ?
C15 F7 1.337(5) ?
C16 F10A 1.310(8) ?
C16 F12 1.309(8) ?
C16 F11A 1.358(8) ?
C16 F11 1.372(8) ?
C16 F10 1.371(8) ?
C16 F12A 1.392(9) ?
C17 C18 1.402(5) y
C17 C22 1.406(4) y
C18 C19 1.397(5) y
C18 C23 1.512(6) y
C19 C20 1.396(6) y
C19 H19A 0.9500 ?
C20 C21 1.383(5) y
C20 H20A 0.9500 ?
C21 C22 1.379(5) y
C21 C24 1.515(7) y
C22 H22A 0.9500 ?
C23 F14A 1.214(9) ?
C23 F15 1.291(7) ?
C23 F13 1.322(7) ?
C23 F13A 1.341(7) ?
C23 F14 1.413(7) ?
C23 F15A 1.428(10) ?
C24 F17 1.300(8) ?
C24 F16A 1.324(9) ?
C24 F18A 1.329(11) ?
C24 F16 1.366(10) ?
C24 F17A 1.375(9) ?
C24 F18 1.378(10) ?
C25 C26 1.396(5) y
C25 C30 1.410(5) y
C26 C27 1.411(5) y
C26 C31 1.509(6) y
C27 C28 1.408(6) y
C27 H27A 0.9500 ?
C28 C29 1.381(5) y
C28 H28A 0.9500 ?
C29 C30 1.388(5) y
C29 C32 1.506(7) y
C30 H30A 0.9500 ?
C31 F19A 1.235(9) ?
C31 F21 1.294(7) ?
C31 F20 1.318(6) ?
C31 F20A 1.362(7) ?
C31 F19 1.409(8) ?
C31 F21A 1.439(9) ?
C32 F23 1.306(9) ?
C32 F24 1.317(8) ?
C32 F22 1.334(8) ?
